data_4024044
loop_
_publ_author_name
'Indrajit Das'
'Tarun K. Pal'
'Cheravakkattu G. Suresh'
'Tanmaya Pathak'

_publ_contact_author_address 'Department of Chemistry, IIT, Kharagpur 721 302, India'
_publ_contact_author_email tpathak@chem.iitkgp.ernet.in
_publ_contact_author_name 'Tanmaya Pathak'
_publ_section_title
;
 Diastereoselective C-C Bond Formation at C-5 of Vinyl Sulfone-Modified
 Hex-5-enofuranosyl Carbohydrates: Diversity-Oriented Synthesis of
 Branched-Chain Sugars and Beyond
;
_journal_name_full 'Journal of Organic Chemistry'
_journal_page_first 5523
_journal_page_last 5533
_journal_paper_doi 10.1021/jo062373+
_journal_volume 72
_journal_year 2007
_chemical_formula_moiety 'C28 H30 O11 S'
_chemical_formula_sum 'C28 H30 O11 S'
_chemical_formula_weight 574.58
_space_group_IT_number 146
_symmetry_cell_setting rhombohedral
_symmetry_space_group_name_Hall 'R 3'
_symmetry_space_group_name_H-M 'R 3 :H'
_atom_sites_solution_hydrogens geom
_atom_sites_solution_primary direct
_atom_sites_solution_secondary difmap
_audit_creation_method SHELXL-97
_cell_angle_alpha 90.00
_cell_angle_beta 90.00
_cell_angle_gamma 120.00
_cell_formula_units_Z 9
_cell_length_a 27.9054(14)
_cell_length_b 27.9054(14)
_cell_length_c 9.5055(5)
_cell_measurement_reflns_used 9245
_cell_measurement_temperature 295(2)
_cell_measurement_theta_max 23.25
_cell_measurement_theta_min 1.46
_cell_volume 6410.4(6)
_computing_cell_refinement SMART
_computing_data_collection 'SMART (Bruker, 2000)'
_computing_data_reduction 'SAINT-Plus (Bruker, 2000)'
_computing_molecular_graphics SHELXTL
_computing_publication_material SHELXTL
_computing_structure_refinement 'SHELXL-97 (Sheldrick, 1997)'
_computing_structure_solution 'SHELXS-97 (Sheldrick, 1990)'
_diffrn_ambient_temperature 295(2)
_diffrn_measured_fraction_theta_full 0.999
_diffrn_measured_fraction_theta_max 0.999
_diffrn_measurement_device_type 'Bruker SMART APEX'
_diffrn_measurement_method '\w scans'
_diffrn_radiation_monochromator graphite
_diffrn_radiation_source 'fine-focus sealed tube'
_diffrn_radiation_type MoK\a
_diffrn_radiation_wavelength 0.71073
_diffrn_reflns_av_R_equivalents 0.0381
_diffrn_reflns_av_sigmaI/netI 0.0448
_diffrn_reflns_limit_h_max 30
_diffrn_reflns_limit_h_min -28
_diffrn_reflns_limit_k_max 30
_diffrn_reflns_limit_k_min -29
_diffrn_reflns_limit_l_max 10
_diffrn_reflns_limit_l_min -10
_diffrn_reflns_number 9245
_diffrn_reflns_theta_full 23.25
_diffrn_reflns_theta_max 23.25
_diffrn_reflns_theta_min 1.46
_diffrn_standards_decay_% <1
_diffrn_standards_interval_count n/a
_diffrn_standards_number n/a
_exptl_absorpt_coefficient_mu 0.173
_exptl_absorpt_correction_T_max 1.0
_exptl_absorpt_correction_T_min 0.519
_exptl_absorpt_correction_type sphere
_exptl_absorpt_process_details 'SADABS  (Bruker-AXS, 2003)'
_exptl_crystal_colour colourless
_exptl_crystal_density_diffrn 1.340
_exptl_crystal_density_method 'not measured'
_exptl_crystal_description block
_exptl_crystal_F_000 2718
_exptl_crystal_size_max 0.46
_exptl_crystal_size_mid 0.30
_exptl_crystal_size_min 0.16
_refine_diff_density_max 0.314
_refine_diff_density_min -0.332
_refine_diff_density_rms 0.086
_refine_ls_abs_structure_details 'Flack H D (1983), Acta Cryst. A39, 876-881'
_refine_ls_abs_structure_Flack -0.11(9)
_refine_ls_extinction_method none
_refine_ls_goodness_of_fit_ref 1.027
_refine_ls_hydrogen_treatment constr
_refine_ls_matrix_type full
_refine_ls_number_parameters 365
_refine_ls_number_reflns 4073
_refine_ls_number_restraints 1
_refine_ls_restrained_S_all 1.027
_refine_ls_R_factor_all 0.0481
_refine_ls_R_factor_gt 0.0415
_refine_ls_shift/su_max 0.002
_refine_ls_shift/su_mean 0.000
_refine_ls_structure_factor_coef Fsqd
_refine_ls_weighting_details 'calc w=1/[\s^2^(Fo^2^)+(0.0742P)^2^+0.0000P] where P=(Fo^2^+2Fc^2^)/3'
_refine_ls_weighting_scheme calc
_refine_ls_wR_factor_gt 0.1009
_refine_ls_wR_factor_ref 0.1157
_reflns_number_gt 3635
_reflns_number_total 4073
_reflns_threshold_expression >2sigma(I)
_cod_data_source_file jo062373+si20061117_031806.cif
_cod_data_source_block sep9
_cod_original_sg_symbol_H-M 'R 3'
_cod_database_code 4024044

loop_
_symmetry_equiv_pos_as_xyz
'x, y, z'
'-y, x-y, z'
'-x+y, -x, z'
'x+2/3, y+1/3, z+1/3'
'-y+2/3, x-y+1/3, z+1/3'
'-x+y+2/3, -x+1/3, z+1/3'
'x+1/3, y+2/3, z+2/3'
'-y+1/3, x-y+2/3, z+2/3'
'-x+y+1/3, -x+2/3, z+2/3'

loop_
_atom_site_label
_atom_site_type_symbol
_atom_site_fract_x
_atom_site_fract_y
_atom_site_fract_z
_atom_site_U_iso_or_equiv
_atom_site_adp_type
_atom_site_occupancy
_atom_site_symmetry_multiplicity
_atom_site_calc_flag
_atom_site_refinement_flags
_atom_site_disorder_assembly
_atom_site_disorder_group
S1 S 0.45985(4) 0.72526(4) 0.89057(9) 0.0441(2) Uani 1 1 d . . .
O7 O 0.51975(9) 0.90708(9) 0.3990(2) 0.0429(6) Uani 1 1 d . . .
O9 O 0.44595(9) 0.81292(10) 0.2704(2) 0.0425(6) Uani 1 1 d . . .
O2 O 0.39603(9) 0.76224(9) 0.5276(2) 0.0438(6) Uani 1 1 d . . .
O10 O 0.50299(11) 0.86326(12) 0.0958(3) 0.0571(7) Uani 1 1 d . . .
O1 O 0.51305(10) 0.74520(10) 0.4357(3) 0.0486(6) Uani 1 1 d . . .
C2 C 0.43918(14) 0.74785(14) 0.5467(4) 0.0408(8) Uani 1 1 d . . .
H2 H 0.4239 0.7103 0.5840 0.049 Uiso 1 1 calc R . .
O11 O 0.39107(10) 0.83967(11) 0.5345(3) 0.0553(7) Uani 1 1 d . . .
C28 C 0.41773(14) 0.81757(15) 0.5487(4) 0.0401(8) Uani 1 1 d . . .
O6 O 0.47173(13) 0.90472(12) 0.7492(3) 0.0676(8) Uani 1 1 d . . .
C4 C 0.47872(13) 0.84187(14) 0.5881(3) 0.0350(7) Uani 1 1 d . . .
O5 O 0.55362(10) 0.91279(12) 0.7069(3) 0.0635(8) Uani 1 1 d . . .
O4 O 0.42514(11) 0.67481(10) 0.8169(3) 0.0566(7) Uani 1 1 d . . .
O3 O 0.44928(11) 0.72895(11) 1.0356(3) 0.0573(7) Uani 1 1 d . . .
C24 C 0.50000(16) 0.89069(14) 0.6895(4) 0.0415(8) Uani 1 1 d . . .
C3 C 0.47808(13) 0.79085(13) 0.6523(3) 0.0340(7) Uani 1 1 d . . .
H3 H 0.5150 0.7948 0.6469 0.041 Uiso 1 1 calc R . .
C26 C 0.45780(16) 0.84003(15) 0.1474(4) 0.0434(9) Uani 1 1 d . . .
C5 C 0.51460(13) 0.85704(13) 0.4543(3) 0.0354(8) Uani 1 1 d . . .
H5 H 0.5515 0.8640 0.4806 0.042 Uiso 1 1 calc R . .
C1 C 0.46776(15) 0.75399(14) 0.4060(4) 0.0414(8) Uani 1 1 d . . .
H1 H 0.4422 0.7259 0.3399 0.050 Uiso 1 1 calc R . .
C8 C 0.58430(17) 0.73604(17) 0.3177(4) 0.0528(10) Uani 1 1 d . . .
C15 C 0.52914(16) 0.74105(15) 0.8719(4) 0.0463(9) Uani 1 1 d . . .
C7 C 0.52386(16) 0.71666(15) 0.3264(4) 0.0514(9) Uani 1 1 d . . .
H7A H 0.5112 0.7231 0.2372 0.062 Uiso 1 1 calc R . .
H7B H 0.5036 0.6772 0.3450 0.062 Uiso 1 1 calc R . .
O8 O 0.60753(12) 0.93646(14) 0.3401(4) 0.0812(10) Uani 1 1 d . . .
C19 C 0.5969(2) 0.7278(2) 0.7572(6) 0.0740(14) Uani 1 1 d . . .
H19 H 0.6062 0.7099 0.6892 0.089 Uiso 1 1 calc R . .
C27 C 0.40684(17) 0.83665(19) 0.0863(5) 0.0616(11) Uani 1 1 d . . .
H27A H 0.4147 0.8522 -0.0067 0.092 Uiso 1 1 calc R . .
H27B H 0.3951 0.8570 0.1445 0.092 Uiso 1 1 calc R . .
H27C H 0.3780 0.7986 0.0817 0.092 Uiso 1 1 calc R . .
C25 C 0.5801(2) 0.9576(2) 0.8068(6) 0.0816(15) Uani 1 1 d . . .
H25A H 0.5795 0.9895 0.7714 0.122 Uiso 1 1 calc R . .
H25B H 0.6178 0.9665 0.8206 0.122 Uiso 1 1 calc R . .
H25C H 0.5607 0.9466 0.8949 0.122 Uiso 1 1 calc R . .
C22 C 0.56945(17) 0.94378(16) 0.3415(4) 0.0524(10) Uani 1 1 d . . .
C20 C 0.54298(19) 0.71423(18) 0.7718(5) 0.0623(12) Uani 1 1 d . . .
H20 H 0.5158 0.6872 0.7149 0.075 Uiso 1 1 calc R . .
C6 C 0.49085(14) 0.81153(14) 0.3422(4) 0.0394(8) Uani 1 1 d . . .
H6 H 0.5199 0.8180 0.2742 0.047 Uiso 1 1 calc R . .
C16 C 0.56934(17) 0.78144(18) 0.9558(4) 0.0599(11) Uani 1 1 d . . .
H16 H 0.5601 0.7999 1.0226 0.072 Uiso 1 1 calc R . .
C14 C 0.45729(14) 0.78039(14) 0.8042(4) 0.0402(8) Uani 1 1 d . . .
H14A H 0.4193 0.7727 0.8048 0.048 Uiso 1 1 calc R . .
H14B H 0.4792 0.8140 0.8579 0.048 Uiso 1 1 calc R . .
C23 C 0.5675(2) 0.99251(19) 0.2846(6) 0.0806(15) Uani 1 1 d . . .
H23A H 0.5987 1.0259 0.3194 0.121 Uiso 1 1 calc R . .
H23B H 0.5339 0.9910 0.3141 0.121 Uiso 1 1 calc R . .
H23C H 0.5689 0.9921 0.1837 0.121 Uiso 1 1 calc R . .
C17 C 0.62346(19) 0.7939(2) 0.9389(6) 0.0735(13) Uani 1 1 d . . .
H17 H 0.6507 0.8210 0.9955 0.088 Uiso 1 1 calc R . .
C9 C 0.6017(2) 0.7039(2) 0.2479(7) 0.0831(15) Uani 1 1 d . . .
H9 H 0.5754 0.6698 0.2114 0.100 Uiso 1 1 calc R . .
C18 C 0.6382(2) 0.7676(2) 0.8412(6) 0.0759(14) Uani 1 1 d . . .
C21 C 0.6979(2) 0.7816(3) 0.8261(8) 0.117(2) Uani 1 1 d . . .
H21A H 0.7184 0.8162 0.7771 0.176 Uiso 1 1 calc R . .
H21B H 0.6994 0.7529 0.7740 0.176 Uiso 1 1 calc R . .
H21C H 0.7137 0.7847 0.9177 0.176 Uiso 1 1 calc R . .
C13 C 0.6237(2) 0.7866(3) 0.3623(7) 0.108(2) Uani 1 1 d . . .
H13 H 0.6131 0.8093 0.4081 0.130 Uiso 1 1 calc R . .
C10 C 0.6572(3) 0.7213(3) 0.2312(8) 0.107(2) Uani 1 1 d . . .
H10 H 0.6679 0.6986 0.1858 0.128 Uiso 1 1 calc R . .
C11 C 0.6954(3) 0.7708(4) 0.2805(8) 0.121(2) Uani 1 1 d . . .
H11 H 0.7328 0.7817 0.2739 0.145 Uiso 1 1 calc R . .
C12 C 0.6797(3) 0.8055(3) 0.3410(9) 0.132(3) Uani 1 1 d . . .
H12 H 0.7061 0.8412 0.3673 0.158 Uiso 1 1 calc R . .

loop_
_atom_site_aniso_label
_atom_site_aniso_U_11
_atom_site_aniso_U_22
_atom_site_aniso_U_33
_atom_site_aniso_U_23
_atom_site_aniso_U_13
_atom_site_aniso_U_12
S1 0.0491(5) 0.0388(5) 0.0362(5) 0.0067(4) 0.0002(4) 0.0159(4)
O7 0.0363(13) 0.0381(13) 0.0450(15) 0.0067(11) 0.0013(11) 0.0117(11)
O9 0.0401(13) 0.0501(14) 0.0308(14) 0.0019(11) -0.0031(10) 0.0178(11)
O2 0.0285(12) 0.0439(15) 0.0473(15) 0.0000(12) -0.0002(10) 0.0094(11)
O10 0.0499(17) 0.0621(18) 0.0438(15) 0.0091(13) 0.0042(13) 0.0163(14)
O1 0.0556(16) 0.0561(15) 0.0412(15) -0.0092(12) -0.0031(12) 0.0332(13)
C2 0.0383(19) 0.0354(19) 0.038(2) 0.0011(15) 0.0015(15) 0.0104(16)
O11 0.0430(15) 0.0639(17) 0.0632(18) 0.0038(14) -0.0017(13) 0.0298(14)
C28 0.0361(19) 0.048(2) 0.033(2) 0.0023(16) 0.0056(14) 0.0187(18)
O6 0.0663(19) 0.072(2) 0.073(2) -0.0250(16) -0.0066(15) 0.0403(17)
C4 0.0347(18) 0.0332(17) 0.0313(18) 0.0005(14) -0.0023(14) 0.0125(15)
O5 0.0389(16) 0.0638(18) 0.0716(19) -0.0285(14) -0.0117(14) 0.0135(14)
O4 0.0561(16) 0.0378(14) 0.0564(17) 0.0040(12) -0.0054(13) 0.0088(12)
O3 0.0707(18) 0.0581(16) 0.0383(16) 0.0140(12) 0.0043(13) 0.0286(15)
C24 0.045(2) 0.043(2) 0.035(2) 0.0033(16) 0.0031(16) 0.0208(18)
C3 0.0326(17) 0.0345(18) 0.0322(19) 0.0020(14) 0.0014(14) 0.0148(15)
C26 0.049(2) 0.047(2) 0.030(2) -0.0042(17) -0.0047(17) 0.0206(19)
C5 0.0324(17) 0.0349(18) 0.0354(19) 0.0071(14) 0.0019(14) 0.0142(15)
C1 0.043(2) 0.0397(19) 0.036(2) -0.0057(16) -0.0041(15) 0.0165(17)
C8 0.064(3) 0.054(2) 0.045(2) 0.0071(18) 0.0067(19) 0.033(2)
C15 0.056(2) 0.038(2) 0.042(2) 0.0046(16) -0.0062(18) 0.0221(18)
C7 0.064(3) 0.045(2) 0.045(2) -0.0023(18) 0.0078(19) 0.027(2)
O8 0.0439(18) 0.088(2) 0.097(3) 0.0386(19) 0.0189(16) 0.0217(17)
C19 0.072(3) 0.069(3) 0.095(4) -0.014(3) -0.004(3) 0.046(3)
C27 0.060(3) 0.071(3) 0.052(3) 0.004(2) -0.008(2) 0.031(2)
C25 0.067(3) 0.068(3) 0.089(4) -0.036(3) -0.017(3) 0.018(3)
C22 0.038(2) 0.050(2) 0.051(2) 0.0122(18) 0.0008(18) 0.0079(19)
C20 0.066(3) 0.056(3) 0.068(3) -0.009(2) -0.010(2) 0.033(2)
C6 0.0367(19) 0.047(2) 0.035(2) -0.0009(16) -0.0007(15) 0.0206(16)
C16 0.060(3) 0.060(3) 0.055(3) -0.006(2) -0.004(2) 0.026(2)
C14 0.0381(19) 0.040(2) 0.039(2) -0.0003(16) -0.0032(15) 0.0171(16)
C23 0.078(3) 0.056(3) 0.086(4) 0.035(3) 0.007(3) 0.017(2)
C17 0.056(3) 0.061(3) 0.091(4) -0.005(3) -0.013(2) 0.019(2)
C9 0.077(3) 0.068(3) 0.114(4) -0.006(3) 0.016(3) 0.044(3)
C18 0.059(3) 0.065(3) 0.108(4) 0.000(3) 0.002(3) 0.035(3)
C21 0.065(4) 0.110(5) 0.176(7) -0.027(5) -0.012(4) 0.043(3)
C13 0.057(3) 0.109(5) 0.143(6) -0.057(4) 0.005(3) 0.030(3)
C10 0.089(4) 0.106(5) 0.151(6) -0.003(4) 0.030(4) 0.068(4)
C11 0.072(4) 0.163(7) 0.138(6) -0.031(5) 0.006(4) 0.067(5)
C12 0.066(4) 0.137(6) 0.163(7) -0.059(5) 0.004(4) 0.029(4)

loop_
_atom_type_symbol
_atom_type_description
_atom_type_scat_dispersion_real
_atom_type_scat_dispersion_imag
_atom_type_scat_source
C C 0.0033 0.0016 'International Tables Vol C Tables 4.2.6.8 and 6.1.1.4'
H H 0.0000 0.0000 'International Tables Vol C Tables 4.2.6.8 and 6.1.1.4'
O O 0.0106 0.0060 'International Tables Vol C Tables 4.2.6.8 and 6.1.1.4'
S S 0.1246 0.1234 'International Tables Vol C Tables 4.2.6.8 and 6.1.1.4'

loop_
_geom_angle_atom_site_label_1
_geom_angle_atom_site_label_2
_geom_angle_atom_site_label_3
_geom_angle
_geom_angle_site_symmetry_1
_geom_angle_site_symmetry_3
_geom_angle_publ_flag
O3 S1 O4 118.83(17) . . ?
O3 S1 C15 108.67(17) . . ?
O4 S1 C15 108.34(18) . . ?
O3 S1 C14 106.57(17) . . ?
O4 S1 C14 108.99(16) . . ?
C15 S1 C14 104.52(16) . . ?
C22 O7 C5 116.7(3) . . ?
C26 O9 C6 117.0(3) . . ?
C28 O2 C2 109.5(2) . . ?
C7 O1 C1 113.8(3) . . ?
O2 C2 C1 108.5(3) . . ?
O2 C2 C3 103.1(3) . . ?
C1 C2 C3 111.3(3) . . ?
O2 C2 H2 111.2 . . ?
C1 C2 H2 111.2 . . ?
C3 C2 H2 111.2 . . ?
O11 C28 O2 122.2(3) . . ?
O11 C28 C4 130.1(3) . . ?
O2 C28 C4 107.7(3) . . ?
C24 C4 C28 113.6(3) . . ?
C24 C4 C3 113.2(3) . . ?
C28 C4 C3 101.0(3) . . ?
C24 C4 C5 111.5(3) . . ?
C28 C4 C5 110.2(3) . . ?
C3 C4 C5 106.6(3) . . ?
C24 O5 C25 117.3(3) . . ?
O6 C24 O5 125.1(3) . . ?
O6 C24 C4 124.8(3) . . ?
O5 C24 C4 110.0(3) . . ?
C2 C3 C14 114.8(3) . . ?
C2 C3 C4 98.1(3) . . ?
C14 C3 C4 112.2(3) . . ?
C2 C3 H3 110.4 . . ?
C14 C3 H3 110.4 . . ?
C4 C3 H3 110.4 . . ?
O10 C26 O9 123.9(3) . . ?
O10 C26 C27 125.9(3) . . ?
O9 C26 C27 110.2(3) . . ?
O7 C5 C6 110.2(3) . . ?
O7 C5 C4 107.8(3) . . ?
C6 C5 C4 113.2(3) . . ?
O7 C5 H5 108.5 . . ?
C6 C5 H5 108.5 . . ?
C4 C5 H5 108.5 . . ?
O1 C1 C2 105.4(3) . . ?
O1 C1 C6 108.3(3) . . ?
C2 C1 C6 112.9(3) . . ?
O1 C1 H1 110.0 . . ?
C2 C1 H1 110.0 . . ?
C6 C1 H1 110.0 . . ?
C13 C8 C9 117.5(4) . . ?
C13 C8 C7 122.8(4) . . ?
C9 C8 C7 119.3(4) . . ?
C16 C15 C20 120.6(4) . . ?
C16 C15 S1 119.2(3) . . ?
C20 C15 S1 120.2(3) . . ?
O1 C7 C8 110.7(3) . . ?
O1 C7 H7A 109.5 . . ?
C8 C7 H7A 109.5 . . ?
O1 C7 H7B 109.5 . . ?
C8 C7 H7B 109.5 . . ?
H7A C7 H7B 108.1 . . ?
C20 C19 C18 121.6(5) . . ?
C20 C19 H19 119.2 . . ?
C18 C19 H19 119.2 . . ?
C26 C27 H27A 109.5 . . ?
C26 C27 H27B 109.5 . . ?
H27A C27 H27B 109.5 . . ?
C26 C27 H27C 109.5 . . ?
H27A C27 H27C 109.5 . . ?
H27B C27 H27C 109.5 . . ?
O5 C25 H25A 109.5 . . ?
O5 C25 H25B 109.5 . . ?
H25A C25 H25B 109.5 . . ?
O5 C25 H25C 109.5 . . ?
H25A C25 H25C 109.5 . . ?
H25B C25 H25C 109.5 . . ?
O8 C22 O7 122.9(4) . . ?
O8 C22 C23 127.0(4) . . ?
O7 C22 C23 110.2(4) . . ?
C19 C20 C15 119.3(4) . . ?
C19 C20 H20 120.4 . . ?
C15 C20 H20 120.4 . . ?
O9 C6 C1 107.5(3) . . ?
O9 C6 C5 109.1(3) . . ?
C1 C6 C5 112.1(3) . . ?
O9 C6 H6 109.4 . . ?
C1 C6 H6 109.4 . . ?
C5 C6 H6 109.4 . . ?
C15 C16 C17 118.7(4) . . ?
C15 C16 H16 120.7 . . ?
C17 C16 H16 120.7 . . ?
C3 C14 S1 115.2(2) . . ?
C3 C14 H14A 108.5 . . ?
S1 C14 H14A 108.5 . . ?
C3 C14 H14B 108.5 . . ?
S1 C14 H14B 108.5 . . ?
H14A C14 H14B 107.5 . . ?
C22 C23 H23A 109.5 . . ?
C22 C23 H23B 109.5 . . ?
H23A C23 H23B 109.5 . . ?
C22 C23 H23C 109.5 . . ?
H23A C23 H23C 109.5 . . ?
H23B C23 H23C 109.5 . . ?
C18 C17 C16 122.0(5) . . ?
C18 C17 H17 119.0 . . ?
C16 C17 H17 119.0 . . ?
C10 C9 C8 121.5(5) . . ?
C10 C9 H9 119.3 . . ?
C8 C9 H9 119.3 . . ?
C17 C18 C19 117.9(5) . . ?
C17 C18 C21 120.8(5) . . ?
C19 C18 C21 121.3(5) . . ?
C18 C21 H21A 109.5 . . ?
C18 C21 H21B 109.5 . . ?
H21A C21 H21B 109.5 . . ?
C18 C21 H21C 109.5 . . ?
H21A C21 H21C 109.5 . . ?
H21B C21 H21C 109.5 . . ?
C8 C13 C12 121.4(6) . . ?
C8 C13 H13 119.3 . . ?
C12 C13 H13 119.3 . . ?
C11 C10 C9 119.8(5) . . ?
C11 C10 H10 120.1 . . ?
C9 C10 H10 120.1 . . ?
C10 C11 C12 120.2(6) . . ?
C10 C11 H11 119.9 . . ?
C12 C11 H11 119.9 . . ?
C11 C12 C13 119.2(7) . . ?
C11 C12 H12 120.4 . . ?
C13 C12 H12 120.4 . . ?

loop_
_geom_bond_atom_site_label_1
_geom_bond_atom_site_label_2
_geom_bond_distance
_geom_bond_site_symmetry_2
_geom_bond_publ_flag
S1 O3 1.424(3) . ?
S1 O4 1.431(3) . ?
S1 C15 1.764(4) . ?
S1 C14 1.777(4) . ?
O7 C22 1.360(4) . ?
O7 C5 1.430(4) . ?
O9 C26 1.342(4) . ?
O9 C6 1.444(4) . ?
O2 C28 1.362(4) . ?
O2 C2 1.458(4) . ?
O10 C26 1.197(4) . ?
O1 C7 1.430(4) . ?
O1 C1 1.431(4) . ?
C2 C1 1.522(5) . ?
C2 C3 1.524(5) . ?
C2 H2 0.9800 . ?
O11 C28 1.188(4) . ?
C28 C4 1.531(5) . ?
O6 C24 1.186(5) . ?
C4 C24 1.526(5) . ?
C4 C3 1.541(5) . ?
C4 C5 1.542(5) . ?
O5 C24 1.313(4) . ?
O5 C25 1.446(5) . ?
C3 C14 1.529(5) . ?
C3 H3 0.9800 . ?
C26 C27 1.495(6) . ?
C5 C6 1.531(5) . ?
C5 H5 0.9800 . ?
C1 C6 1.525(5) . ?
C1 H1 0.9800 . ?
C8 C13 1.352(7) . ?
C8 C9 1.384(6) . ?
C8 C7 1.494(6) . ?
C15 C16 1.379(6) . ?
C15 C20 1.380(6) . ?
C7 H7A 0.9700 . ?
C7 H7B 0.9700 . ?
O8 C22 1.178(5) . ?
C19 C20 1.364(7) . ?
C19 C18 1.386(7) . ?
C19 H19 0.9300 . ?
C27 H27A 0.9600 . ?
C27 H27B 0.9600 . ?
C27 H27C 0.9600 . ?
C25 H25A 0.9600 . ?
C25 H25B 0.9600 . ?
C25 H25C 0.9600 . ?
C22 C23 1.489(6) . ?
C20 H20 0.9300 . ?
C6 H6 0.9800 . ?
C16 C17 1.379(6) . ?
C16 H16 0.9300 . ?
C14 H14A 0.9700 . ?
C14 H14B 0.9700 . ?
C23 H23A 0.9600 . ?
C23 H23B 0.9600 . ?
C23 H23C 0.9600 . ?
C17 C18 1.369(7) . ?
C17 H17 0.9300 . ?
C9 C10 1.381(8) . ?
C9 H9 0.9300 . ?
C18 C21 1.514(7) . ?
C21 H21A 0.9600 . ?
C21 H21B 0.9600 . ?
C21 H21C 0.9600 . ?
C13 C12 1.393(8) . ?
C13 H13 0.9300 . ?
C10 C11 1.339(9) . ?
C10 H10 0.9300 . ?
C11 C12 1.375(10) . ?
C11 H11 0.9300 . ?
C12 H12 0.9300 . ?

loop_
_cod_related_entry_id
_cod_related_entry_database
_cod_related_entry_code
1 ChemSpider 20575124
